data_7703121
loop_
_publ_author_name
'Nakanishi, Yusuke'
'Ishida, Yutaka'
'Kawaguchi, Hiroyuki'

_publ_section_title
;
 Synthesis and structures of titanium complexes bearing tetradentate
 tripodal [O<sub>2</sub>XC] ligands (X = C, P).
;
_journal_issue 1
_journal_name_full 'Dalton transactions (Cambridge, England : 2003)'
_journal_page_first 27
_journal_page_last 30
_journal_paper_doi 10.1039/c9dt03969d
_journal_volume 49
_journal_year 2020
_chemical_formula_moiety 'C52 H59 Cl N O2 P Ti, 1(C7 H8)'
_chemical_formula_sum 'C59 H67 Cl N O2 P Ti'
_chemical_formula_weight 936.45
_space_group_crystal_system triclinic
_space_group_IT_number 2
_space_group_name_Hall '-P 1'
_space_group_name_H-M_alt 'P -1'
_atom_sites_solution_hydrogens geom
_atom_sites_solution_primary dual
_atom_sites_solution_secondary difmap
_audit_creation_date 2019-10-01
_audit_creation_method
;
Olex2 1.2
(compiled May 18 2018 14:05:52 for OlexSys, GUI svn.r5506)
;
_audit_update_record
;
2019-10-07 deposited with the CCDC.	2019-11-26 downloaded from the CCDC.
;
_cell_angle_alpha 79.141(1)
_cell_angle_beta 80.483(1)
_cell_angle_gamma 84.749(1)
_cell_formula_units_Z 2
_cell_length_a 11.9944(2)
_cell_length_b 13.2152(2)
_cell_length_c 17.0702(3)
_cell_measurement_reflns_used 20127
_cell_measurement_temperature 123
_cell_measurement_theta_max 31.2050
_cell_measurement_theta_min 2.2450
_cell_volume 2615.65(8)
_computing_cell_refinement 'CrysAlisPro 1.171.40.53 (Rigaku OD, 2019)'
_computing_data_collection 'CrysAlisPro 1.171.40.53 (Rigaku OD, 2019)'
_computing_data_reduction 'CrysAlisPro 1.171.40.53 (Rigaku OD, 2019)'
_computing_molecular_graphics 'Olex2 (Dolomanov et al., 2009)'
_computing_publication_material 'Olex2 (Dolomanov et al., 2009)'
_computing_structure_refinement 'ShelXL (Sheldrick, 2015)'
_computing_structure_solution 'ShelXT (Sheldrick, 2015)'
_diffrn_ambient_temperature 123
_diffrn_detector 'CCD area detector'
_diffrn_detector_area_resol_mean 7.1429
_diffrn_detector_type 'Rigaku Saturn724+ area detector'
_diffrn_measured_fraction_theta_full 0.999
_diffrn_measured_fraction_theta_max 0.997
_diffrn_measurement_details
;
List of Runs (angles in degrees, time in seconds):

  # Type    Start    End  Width  t~exp~   \w     \q     \k     \f   Frames
#--------------------------------------------------------------------------
  1  \w   -110.00  70.00   0.50    8.00    --  -20.00  45.00   0.00  360
  2  \w   -110.00  70.00   0.50    8.00    --  -20.00  45.00  90.00  360
  3  \w   -110.00  70.00   0.50    8.00    --  -20.00  45.00 180.00  360
;
_diffrn_measurement_device 'four-circle diffractometer'
_diffrn_measurement_device_type 'Rigaku Saturn724+ (4x4 bin mode)'
_diffrn_measurement_method '\w scans'
_diffrn_orient_matrix_type 'CrysAlisPro convention (1999,Acta A55,543-557)'
_diffrn_orient_matrix_UB_11 0.0101110000
_diffrn_orient_matrix_UB_12 0.0076187000
_diffrn_orient_matrix_UB_13 -0.0427687000
_diffrn_orient_matrix_UB_21 -0.0126812000
_diffrn_orient_matrix_UB_22 0.0537831000
_diffrn_orient_matrix_UB_23 -0.0016782000
_diffrn_orient_matrix_UB_31 0.0578476000
_diffrn_orient_matrix_UB_32 0.0069139000
_diffrn_orient_matrix_UB_33 0.0003755000
_diffrn_radiation_monochromator 'multi-layer mirror optics'
_diffrn_radiation_probe x-ray
_diffrn_radiation_type MoK\a
_diffrn_radiation_wavelength 0.71073
_diffrn_reflns_av_R_equivalents 0.0280
_diffrn_reflns_av_unetI/netI 0.0362
_diffrn_reflns_Laue_measured_fraction_full 0.999
_diffrn_reflns_Laue_measured_fraction_max 0.997
_diffrn_reflns_limit_h_max 15
_diffrn_reflns_limit_h_min -15
_diffrn_reflns_limit_k_max 17
_diffrn_reflns_limit_k_min -17
_diffrn_reflns_limit_l_max 22
_diffrn_reflns_limit_l_min -22
_diffrn_reflns_number 32698
_diffrn_reflns_point_group_measured_fraction_full 0.999
_diffrn_reflns_point_group_measured_fraction_max 0.997
_diffrn_reflns_theta_full 25.242
_diffrn_reflns_theta_max 27.560
_diffrn_reflns_theta_min 2.674
_diffrn_source 'rotating anode X-ray generator'
_diffrn_source_type micromax007
_exptl_absorpt_coefficient_mu 0.287
_exptl_absorpt_correction_T_max 1.00000
_exptl_absorpt_correction_T_min 0.95063
_exptl_absorpt_correction_type multi-scan
_exptl_absorpt_process_details
;
CrysAlisPro 1.171.40.53 (Rigaku Oxford Diffraction, 2019)
Empirical absorption correction using spherical harmonics,
 implemented in SCALE3 ABSPACK scaling algorithm.
;
_exptl_crystal_colour 'reddish brown'
_exptl_crystal_density_diffrn 1.189
_exptl_crystal_description block
_exptl_crystal_F_000 996
_exptl_crystal_size_max 0.12
_exptl_crystal_size_mid 0.08
_exptl_crystal_size_min 0.08
_refine_diff_density_max 0.389
_refine_diff_density_min -0.283
_refine_diff_density_rms 0.053
_refine_ls_extinction_method none
_refine_ls_goodness_of_fit_ref 1.036
_refine_ls_hydrogen_treatment constr
_refine_ls_matrix_type full
_refine_ls_number_parameters 687
_refine_ls_number_reflns 12066
_refine_ls_number_restraints 348
_refine_ls_restrained_S_all 1.048
_refine_ls_R_factor_all 0.0578
_refine_ls_R_factor_gt 0.0407
_refine_ls_shift/su_max 0.000
_refine_ls_shift/su_mean 0.000
_refine_ls_structure_factor_coef Fsqd
_refine_ls_weighting_details 'w=1/[\s^2^(Fo^2^)+(0.0532P)^2^+0.9368P] where P=(Fo^2^+2Fc^2^)/3'
_refine_ls_weighting_scheme calc
_refine_ls_wR_factor_gt 0.0997
_refine_ls_wR_factor_ref 0.1083
_reflns_Friedel_coverage 0.000
_reflns_number_gt 9547
_reflns_number_total 12066
_reflns_threshold_expression 'I > 2\s(I)'
_cod_data_source_file c9dt03969d2.cif
_cod_data_source_block oocpticl
_cod_database_code 7703121
_shelx_space_group_comment
;
The symmetry employed for this shelxl refinement is uniquely defined
by the following loop, which should always be used as a source of
symmetry information in preference to the above space-group names.
They are only intended as comments.
;

loop_
_space_group_symop_operation_xyz
'x, y, z'
'-x, -y, -z'

loop_
_atom_site_label
_atom_site_type_symbol
_atom_site_fract_x
_atom_site_fract_y
_atom_site_fract_z
_atom_site_U_iso_or_equiv
_atom_site_adp_type
_atom_site_occupancy
_atom_site_site_symmetry_order
_atom_site_calc_flag
_atom_site_refinement_flags_posn
_atom_site_refinement_flags_adp
_atom_site_refinement_flags_occupancy
_atom_site_disorder_assembly
_atom_site_disorder_group
Ti1 Ti 0.40994(2) 0.32693(2) 0.22043(2) 0.01797(8) Uani 1 1 d . . . . .
Cl1 Cl 0.41017(4) 0.50058(3) 0.15056(2) 0.02766(10) Uani 1 1 d . . . . .
P1 P 0.45561(3) 0.41637(3) 0.33094(2) 0.01842(9) Uani 1 1 d . . . . .
O1 O 0.56361(9) 0.26788(8) 0.20810(6) 0.0208(2) Uani 1 1 d . . . . .
O2 O 0.25291(9) 0.31208(9) 0.25573(6) 0.0217(2) Uani 1 1 d . . . . .
N1 N 0.37700(12) 0.28875(11) 0.10309(8) 0.0219(3) Uani 1 1 d . . . . .
C1 C 0.53095(13) 0.17022(12) 0.21661(9) 0.0194(3) Uani 1 1 d . . . . .
C2 C 0.57953(14) 0.09956(13) 0.16539(10) 0.0221(3) Uani 1 1 d . . . . .
C3 C 0.52142(15) 0.01213(13) 0.17072(10) 0.0242(3) Uani 1 1 d . . . . .
H3 H 0.552137 -0.036015 0.136739 0.029 Uiso 1 1 calc R . . . .
C4 C 0.41953(15) -0.01013(12) 0.22335(10) 0.0225(3) Uani 1 1 d . . . . .
C5 C 0.38061(14) 0.05533(12) 0.27763(9) 0.0210(3) Uani 1 1 d . . . . .
H5 H 0.314384 0.040252 0.315706 0.025 Uiso 1 1 calc R . . . .
C6 C 0.43724(13) 0.14362(12) 0.27743(9) 0.0183(3) Uani 1 1 d . . . . .
C7 C 0.69205(15) 0.11992(14) 0.10904(11) 0.0279(4) Uani 1 1 d . . . . .
C8 C 0.78126(16) 0.14016(17) 0.15850(12) 0.0366(5) Uani 1 1 d . . . . .
H8A H 0.756212 0.201279 0.183083 0.055 Uiso 1 1 calc GR . . . .
H8B H 0.853631 0.151864 0.122970 0.055 Uiso 1 1 calc GR . . . .
H8C H 0.790787 0.080218 0.200966 0.055 Uiso 1 1 calc GR . . . .
C9 C 0.67691(16) 0.21253(16) 0.04219(11) 0.0346(4) Uani 1 1 d . . . . .
H9A H 0.616908 0.200647 0.012969 0.052 Uiso 1 1 calc GR . . . .
H9B H 0.748031 0.221524 0.004726 0.052 Uiso 1 1 calc GR . . . .
H9C H 0.656078 0.274834 0.066009 0.052 Uiso 1 1 calc GR . . . .
C10 C 0.73668(18) 0.02665(17) 0.06881(14) 0.0445(5) Uani 1 1 d . . . . .
H10A H 0.746285 -0.034213 0.110459 0.067 Uiso 1 1 calc GR . . . .
H10B H 0.809782 0.041033 0.034958 0.067 Uiso 1 1 calc GR . . . .
H10C H 0.682478 0.013556 0.035307 0.067 Uiso 1 1 calc GR . . . .
C11 C 0.35331(16) -0.10345(13) 0.22121(10) 0.0273(4) Uani 1 1 d . . . . .
C12 C 0.32350(19) -0.16475(15) 0.30639(11) 0.0371(5) Uani 1 1 d . . . . .
H12A H 0.393150 -0.187546 0.329381 0.056 Uiso 1 1 calc GR . . . .
H12B H 0.283147 -0.225123 0.304162 0.056 Uiso 1 1 calc GR . . . .
H12C H 0.275107 -0.120907 0.340242 0.056 Uiso 1 1 calc GR . . . .
C13 C 0.24316(19) -0.06365(17) 0.18731(14) 0.0439(5) Uani 1 1 d . . . . .
H13A H 0.199046 -0.017336 0.221119 0.066 Uiso 1 1 calc GR . . . .
H13B H 0.198674 -0.122218 0.187187 0.066 Uiso 1 1 calc GR . . . .
H13C H 0.261613 -0.026045 0.132047 0.066 Uiso 1 1 calc GR . . . .
C14 C 0.4191(2) -0.17736(16) 0.16806(13) 0.0436(5) Uani 1 1 d . . . . .
H14A H 0.436267 -0.140489 0.112452 0.065 Uiso 1 1 calc GR . . . .
H14B H 0.373116 -0.235401 0.169308 0.065 Uiso 1 1 calc GR . . . .
H14C H 0.489898 -0.203365 0.188494 0.065 Uiso 1 1 calc GR . . . .
C15 C 0.40647(13) 0.21466(12) 0.33713(9) 0.0183(3) Uani 1 1 d . . . . .
C16 C 0.20778(14) 0.26150(12) 0.32924(9) 0.0199(3) Uani 1 1 d . . . . .
C17 C 0.09066(14) 0.25921(13) 0.35646(10) 0.0231(3) Uani 1 1 d . . . . .
C18 C 0.05877(15) 0.21176(13) 0.43692(10) 0.0254(4) Uani 1 1 d . . . . .
H18 H -0.019793 0.209186 0.457188 0.030 Uiso 1 1 calc R . . . .
C19 C 0.13546(15) 0.16819(12) 0.48887(10) 0.0242(4) Uani 1 1 d . . . . .
C20 C 0.25053(14) 0.16808(12) 0.45795(10) 0.0217(3) Uani 1 1 d . . . . .
H20 H 0.304622 0.137357 0.491580 0.026 Uiso 1 1 calc R . . . .
C21 C 0.28685(14) 0.21260(12) 0.37825(9) 0.0195(3) Uani 1 1 d . . . . .
C22 C 0.00387(14) 0.30829(14) 0.30197(11) 0.0288(4) Uani 1 1 d . . . . .
C23 C 0.02277(17) 0.2614(2) 0.22456(13) 0.0438(5) Uani 1 1 d . . . . .
H23A H 0.095689 0.281022 0.192582 0.066 Uiso 1 1 calc GR . . . .
H23B H -0.038258 0.287306 0.192893 0.066 Uiso 1 1 calc GR . . . .
H23C H 0.022926 0.186016 0.238868 0.066 Uiso 1 1 calc GR . . . .
C24 C 0.01610(17) 0.42527(16) 0.28040(14) 0.0425(5) Uani 1 1 d . . . . .
H24A H -0.000268 0.455260 0.329689 0.064 Uiso 1 1 calc GR . . . .
H24B H -0.037256 0.456446 0.243624 0.064 Uiso 1 1 calc GR . . . .
H24C H 0.093630 0.438803 0.254099 0.064 Uiso 1 1 calc GR . . . .
C25 C -0.11857(15) 0.29107(16) 0.34237(13) 0.0365(4) Uani 1 1 d . . . . .
H25A H -0.128919 0.216835 0.357234 0.055 Uiso 1 1 calc GR . . . .
H25B H -0.170559 0.322824 0.304750 0.055 Uiso 1 1 calc GR . . . .
H25C H -0.134470 0.322559 0.390952 0.055 Uiso 1 1 calc GR . . . .
C26 C 0.09524(15) 0.12388(14) 0.57812(10) 0.0280(4) Uani 1 1 d D . . . .
C27 C 0.1443(3) 0.0180(2) 0.59880(19) 0.0392(9) Uani 0.622(3) 1 d D . P A 1
H27A H 0.121223 -0.025372 0.564390 0.059 Uiso 0.622(3) 1 calc R . P A 1
H27B H 0.227093 0.018512 0.590278 0.059 Uiso 0.622(3) 1 calc R . P A 1
H27C H 0.117302 -0.009617 0.655511 0.059 Uiso 0.622(3) 1 calc R . P A 1
C28 C -0.0384(3) 0.1201(3) 0.59577(19) 0.0394(9) Uani 0.622(3) 1 d D . P A 1
H28A H -0.073404 0.189891 0.582458 0.059 Uiso 0.622(3) 1 calc R . P A 1
H28B H -0.062532 0.075382 0.562762 0.059 Uiso 0.622(3) 1 calc R . P A 1
H28C H -0.062025 0.092605 0.653019 0.059 Uiso 0.622(3) 1 calc R . P A 1
C29 C 0.1248(3) 0.1981(3) 0.62711(19) 0.0427(10) Uani 0.622(3) 1 d D . P A 1
H29A H 0.089056 0.266614 0.609779 0.064 Uiso 0.622(3) 1 calc R . P A 1
H29B H 0.097383 0.174021 0.684368 0.064 Uiso 0.622(3) 1 calc R . P A 1
H29C H 0.207174 0.202151 0.619135 0.064 Uiso 0.622(3) 1 calc R . P A 1
C28A C 0.0315(5) 0.2031(4) 0.6222(3) 0.0361(14) Uani 0.378(3) 1 d D . P A 2
H28D H 0.075774 0.264133 0.613053 0.054 Uiso 0.378(3) 1 calc R . P A 2
H28E H -0.041113 0.222493 0.602604 0.054 Uiso 0.378(3) 1 calc R . P A 2
H28F H 0.017927 0.174856 0.680076 0.054 Uiso 0.378(3) 1 calc R . P A 2
C29A C 0.2017(4) 0.0834(4) 0.6293(3) 0.0368(14) Uani 0.378(3) 1 d D . P A 2
H29D H 0.249224 0.030193 0.604366 0.055 Uiso 0.378(3) 1 calc R . P A 2
H29E H 0.247128 0.141654 0.628612 0.055 Uiso 0.378(3) 1 calc R . P A 2
H29F H 0.171659 0.054521 0.685206 0.055 Uiso 0.378(3) 1 calc R . P A 2
C27A C 0.0335(5) 0.0270(4) 0.5888(3) 0.0443(16) Uani 0.378(3) 1 d D . P A 2
H27D H 0.079421 -0.022144 0.558419 0.066 Uiso 0.378(3) 1 calc R . P A 2
H27E H 0.019904 -0.003807 0.646118 0.066 Uiso 0.378(3) 1 calc R . P A 2
H27F H -0.039136 0.043830 0.568646 0.066 Uiso 0.378(3) 1 calc R . P A 2
C30 C 0.49379(13) 0.21801(12) 0.39007(9) 0.0190(3) Uani 1 1 d . . . . .
C31 C 0.52207(13) 0.31567(12) 0.39807(9) 0.0191(3) Uani 1 1 d . . . . .
C32 C 0.59834(14) 0.32639(13) 0.44874(10) 0.0227(3) Uani 1 1 d . . . . .
H32 H 0.617060 0.393100 0.453397 0.027 Uiso 1 1 calc R . . . .
C33 C 0.64666(15) 0.23926(14) 0.49224(10) 0.0261(4) Uani 1 1 d . . . . .
H33 H 0.698310 0.245983 0.527294 0.031 Uiso 1 1 calc R . . . .
C34 C 0.61971(15) 0.14199(14) 0.48470(10) 0.0267(4) Uani 1 1 d . . . . .
H34 H 0.652905 0.082460 0.515005 0.032 Uiso 1 1 calc R . . . .
C35 C 0.54481(14) 0.13049(13) 0.43340(10) 0.0239(3) Uani 1 1 d . . . . .
H35 H 0.528341 0.063484 0.427794 0.029 Uiso 1 1 calc R . . . .
C36 C 0.33141(14) 0.46878(12) 0.39039(10) 0.0211(3) Uani 1 1 d . . . . .
C37 C 0.30600(15) 0.43872(14) 0.47368(11) 0.0276(4) Uani 1 1 d . . . . .
H37 H 0.355152 0.389646 0.501657 0.033 Uiso 1 1 calc R . . . .
C38 C 0.20905(16) 0.48019(15) 0.51605(12) 0.0336(4) Uani 1 1 d . . . . .
H38 H 0.192759 0.460042 0.572973 0.040 Uiso 1 1 calc R . . . .
C39 C 0.13639(16) 0.55042(15) 0.47594(12) 0.0327(4) Uani 1 1 d . . . . .
H39 H 0.070083 0.578570 0.505042 0.039 Uiso 1 1 calc R . . . .
C40 C 0.16051(17) 0.57967(16) 0.39316(13) 0.0390(5) Uani 1 1 d . . . . .
H40 H 0.110429 0.627982 0.365421 0.047 Uiso 1 1 calc R . . . .
C41 C 0.25721(16) 0.53908(15) 0.35023(12) 0.0332(4) Uani 1 1 d . . . . .
H41 H 0.272815 0.559316 0.293281 0.040 Uiso 1 1 calc R . . . .
C42 C 0.55530(14) 0.51827(12) 0.30620(9) 0.0211(3) Uani 1 1 d . . . . .
C43 C 0.54075(16) 0.60526(13) 0.34289(11) 0.0288(4) Uani 1 1 d . . . . .
H43 H 0.475932 0.614222 0.381841 0.035 Uiso 1 1 calc R . . . .
C44 C 0.62116(17) 0.67883(15) 0.32242(13) 0.0367(5) Uani 1 1 d . . . . .
H44 H 0.611214 0.738095 0.347466 0.044 Uiso 1 1 calc R . . . .
C45 C 0.71587(17) 0.66609(16) 0.26560(12) 0.0364(5) Uani 1 1 d . . . . .
H45 H 0.770804 0.716459 0.251937 0.044 Uiso 1 1 calc R . . . .
C46 C 0.73044(16) 0.58014(16) 0.22878(12) 0.0343(4) Uani 1 1 d . . . . .
H46 H 0.795303 0.571514 0.189783 0.041 Uiso 1 1 calc R . . . .
C47 C 0.65028(15) 0.50648(14) 0.24881(11) 0.0278(4) Uani 1 1 d . . . . .
H47 H 0.660287 0.447691 0.223213 0.033 Uiso 1 1 calc R . . . .
C48 C 0.41920(15) 0.34040(14) 0.02995(10) 0.0258(4) Uani 1 1 d . . . . .
H48 H 0.470091 0.392434 0.027154 0.031 Uiso 1 1 calc R . . . .
C49 C 0.39189(15) 0.32120(14) -0.04131(10) 0.0291(4) Uani 1 1 d . . . . .
H49 H 0.423724 0.358915 -0.091856 0.035 Uiso 1 1 calc R . . . .
C50 C 0.31757(16) 0.24626(15) -0.03743(11) 0.0307(4) Uani 1 1 d . . . . .
H50 H 0.296144 0.232172 -0.085252 0.037 Uiso 1 1 calc R . . . .
C51 C 0.27465(16) 0.19186(14) 0.03726(10) 0.0283(4) Uani 1 1 d . . . . .
H51 H 0.224087 0.139156 0.041424 0.034 Uiso 1 1 calc R . . . .
C52 C 0.30618(14) 0.21509(13) 0.10558(10) 0.0243(4) Uani 1 1 d . . . . .
H52 H 0.276410 0.177254 0.156626 0.029 Uiso 1 1 calc R . . . .
C53 C 0.0909(7) 0.6238(6) 0.0255(5) 0.0552(15) Uani 0.535(11) 1 d D U P B 1
C54 C 0.0127(9) 0.7046(7) 0.0111(5) 0.0515(15) Uani 0.535(11) 1 d D U P B 1
H54 H -0.016596 0.719025 -0.038543 0.062 Uiso 0.535(11) 1 calc R . P B 1
C55 C -0.0239(11) 0.7664(8) 0.0708(6) 0.0597(18) Uani 0.535(11) 1 d D U P B 1
H55 H -0.081340 0.819903 0.061878 0.072 Uiso 0.535(11) 1 calc R . P B 1
C56 C 0.0197(7) 0.7519(7) 0.1386(5) 0.0594(16) Uani 0.535(11) 1 d D U P B 1
H56 H -0.003010 0.797502 0.176078 0.071 Uiso 0.535(11) 1 calc R . P B 1
C57 C 0.0978(7) 0.6710(8) 0.1551(5) 0.0675(18) Uani 0.535(11) 1 d D U P B 1
H57 H 0.127602 0.658148 0.204530 0.081 Uiso 0.535(11) 1 calc R . P B 1
C58 C 0.1327(7) 0.6073(6) 0.0961(6) 0.0677(17) Uani 0.535(11) 1 d D U P B 1
H58 H 0.187036 0.551384 0.106522 0.081 Uiso 0.535(11) 1 calc R . P B 1
C59 C 0.1355(6) 0.5543(5) -0.0387(5) 0.067(2) Uani 0.535(11) 1 d D U P B 1
H59A H 0.096704 0.576462 -0.085858 0.100 Uiso 0.535(11) 1 calc R . P B 1
H59B H 0.217213 0.560470 -0.055171 0.100 Uiso 0.535(11) 1 calc R . P B 1
H59C H 0.120773 0.482254 -0.015505 0.100 Uiso 0.535(11) 1 calc R . P B 1
C53A C 0.0938(9) 0.6207(8) 0.0551(7) 0.0640(17) Uani 0.465(11) 1 d D U P B 2
C54A C 0.0185(12) 0.6927(9) 0.0251(7) 0.0606(19) Uani 0.465(11) 1 d D U P B 2
H54A H -0.007418 0.683870 -0.022687 0.073 Uiso 0.465(11) 1 calc R . P B 2
C55A C -0.0244(13) 0.7787(10) 0.0578(7) 0.0562(18) Uani 0.465(11) 1 d D U P B 2
H55A H -0.069395 0.830961 0.028973 0.067 Uiso 0.465(11) 1 calc R . P B 2
C56A C -0.0024(9) 0.7880(8) 0.1300(6) 0.0565(17) Uani 0.465(11) 1 d D U P B 2
H56A H -0.033611 0.844265 0.155652 0.068 Uiso 0.465(11) 1 calc R . P B 2
C57A C 0.0686(9) 0.7105(8) 0.1654(6) 0.0691(19) Uani 0.465(11) 1 d D U P B 2
H57A H 0.081476 0.713091 0.218441 0.083 Uiso 0.465(11) 1 calc R . P B 2
C58A C 0.1229(8) 0.6289(8) 0.1295(7) 0.0653(19) Uani 0.465(11) 1 d D U P B 2
H58A H 0.176644 0.581571 0.154294 0.078 Uiso 0.465(11) 1 calc R . P B 2
C59A C 0.1503(8) 0.5364(7) 0.0107(9) 0.096(3) Uani 0.465(11) 1 d D U P B 2
H59D H 0.201995 0.492480 0.043463 0.145 Uiso 0.465(11) 1 calc R . P B 2
H59E H 0.092513 0.494626 0.000682 0.145 Uiso 0.465(11) 1 calc R . P B 2
H59F H 0.193144 0.567556 -0.040868 0.145 Uiso 0.465(11) 1 calc R . P B 2

loop_
_atom_site_aniso_label
_atom_site_aniso_U_11
_atom_site_aniso_U_22
_atom_site_aniso_U_33
_atom_site_aniso_U_23
_atom_site_aniso_U_13
_atom_site_aniso_U_12
Ti1 0.01938(15) 0.01973(15) 0.01467(14) -0.00153(10) -0.00104(10) -0.00655(11)
Cl1 0.0365(2) 0.0223(2) 0.0236(2) 0.00247(15) -0.00651(17) -0.00855(17)
P1 0.0206(2) 0.01722(19) 0.0177(2) -0.00275(15) -0.00241(16) -0.00425(16)
O1 0.0221(6) 0.0203(6) 0.0200(6) -0.0042(4) 0.0006(4) -0.0076(5)
O2 0.0208(6) 0.0251(6) 0.0180(5) -0.0005(4) -0.0009(4) -0.0063(5)
N1 0.0234(7) 0.0247(7) 0.0176(7) -0.0018(5) -0.0026(5) -0.0064(6)
C1 0.0206(8) 0.0211(8) 0.0176(7) -0.0033(6) -0.0036(6) -0.0057(6)
C2 0.0230(8) 0.0254(8) 0.0184(8) -0.0057(6) -0.0008(6) -0.0044(7)
C3 0.0297(9) 0.0231(8) 0.0211(8) -0.0080(6) -0.0025(7) -0.0028(7)
C4 0.0298(9) 0.0204(8) 0.0186(8) -0.0032(6) -0.0043(7) -0.0066(7)
C5 0.0240(8) 0.0208(8) 0.0176(7) -0.0008(6) -0.0015(6) -0.0062(7)
C6 0.0211(8) 0.0183(7) 0.0159(7) -0.0026(6) -0.0033(6) -0.0031(6)
C7 0.0251(9) 0.0325(9) 0.0270(9) -0.0122(7) 0.0043(7) -0.0071(7)
C8 0.0232(9) 0.0508(12) 0.0373(11) -0.0136(9) -0.0008(8) -0.0042(9)
C9 0.0326(10) 0.0461(11) 0.0235(9) -0.0055(8) 0.0045(8) -0.0120(9)
C10 0.0384(11) 0.0442(12) 0.0503(13) -0.0244(10) 0.0163(10) -0.0076(10)
C11 0.0389(10) 0.0217(8) 0.0229(8) -0.0051(7) -0.0029(7) -0.0110(8)
C12 0.0536(13) 0.0273(9) 0.0304(10) -0.0038(8) -0.0005(9) -0.0153(9)
C13 0.0510(13) 0.0377(11) 0.0477(13) -0.0029(9) -0.0175(10) -0.0188(10)
C14 0.0633(14) 0.0338(11) 0.0363(11) -0.0156(9) 0.0043(10) -0.0185(10)
C15 0.0216(8) 0.0174(7) 0.0156(7) -0.0021(6) -0.0004(6) -0.0058(6)
C16 0.0233(8) 0.0186(8) 0.0176(7) -0.0045(6) 0.0018(6) -0.0073(6)
C17 0.0219(8) 0.0210(8) 0.0266(9) -0.0067(6) 0.0014(7) -0.0063(7)
C18 0.0231(8) 0.0235(8) 0.0287(9) -0.0083(7) 0.0071(7) -0.0089(7)
C19 0.0321(9) 0.0175(8) 0.0214(8) -0.0053(6) 0.0073(7) -0.0098(7)
C20 0.0272(9) 0.0184(8) 0.0192(8) -0.0039(6) 0.0012(6) -0.0068(7)
C21 0.0228(8) 0.0175(7) 0.0191(8) -0.0061(6) 0.0005(6) -0.0070(6)
C22 0.0197(8) 0.0327(10) 0.0329(10) -0.0037(8) -0.0012(7) -0.0053(7)
C23 0.0272(10) 0.0708(15) 0.0376(11) -0.0162(11) -0.0079(9) -0.0058(10)
C24 0.0285(10) 0.0356(11) 0.0573(14) 0.0086(10) -0.0062(9) -0.0052(9)
C25 0.0215(9) 0.0378(11) 0.0483(12) -0.0055(9) -0.0003(8) -0.0062(8)
C26 0.0317(9) 0.0288(9) 0.0210(8) -0.0045(7) 0.0075(7) -0.0098(8)
C27 0.046(2) 0.0354(17) 0.0265(16) 0.0082(13) 0.0062(14) 0.0001(15)
C28 0.0297(16) 0.056(2) 0.0262(16) 0.0036(14) 0.0066(12) -0.0118(15)
C29 0.051(2) 0.056(2) 0.0226(15) -0.0146(14) 0.0077(14) -0.0207(18)
C28A 0.043(3) 0.037(3) 0.024(2) -0.004(2) 0.006(2) 0.000(2)
C29A 0.036(3) 0.051(3) 0.017(2) 0.006(2) -0.001(2) 0.004(2)
C27A 0.063(4) 0.042(3) 0.027(3) 0.002(2) 0.002(2) -0.032(3)
C30 0.0204(8) 0.0213(8) 0.0144(7) -0.0027(6) 0.0013(6) -0.0050(6)
C31 0.0197(8) 0.0205(8) 0.0163(7) -0.0026(6) -0.0005(6) -0.0029(6)
C32 0.0238(8) 0.0248(8) 0.0205(8) -0.0048(6) -0.0021(6) -0.0071(7)
C33 0.0239(8) 0.0355(10) 0.0194(8) -0.0020(7) -0.0057(7) -0.0059(7)
C34 0.0280(9) 0.0270(9) 0.0232(8) 0.0009(7) -0.0054(7) 0.0007(7)
C35 0.0282(9) 0.0203(8) 0.0229(8) -0.0033(6) -0.0024(7) -0.0032(7)
C36 0.0222(8) 0.0188(8) 0.0239(8) -0.0064(6) -0.0020(6) -0.0069(6)
C37 0.0302(9) 0.0274(9) 0.0249(9) -0.0054(7) -0.0021(7) -0.0027(7)
C38 0.0363(10) 0.0351(10) 0.0284(9) -0.0104(8) 0.0057(8) -0.0069(8)
C39 0.0248(9) 0.0327(10) 0.0423(11) -0.0167(8) 0.0036(8) -0.0052(8)
C40 0.0335(11) 0.0388(11) 0.0440(12) -0.0100(9) -0.0073(9) 0.0089(9)
C41 0.0358(10) 0.0345(10) 0.0270(9) -0.0043(8) -0.0035(8) 0.0050(8)
C42 0.0234(8) 0.0209(8) 0.0191(8) 0.0015(6) -0.0073(6) -0.0060(7)
C43 0.0325(10) 0.0258(9) 0.0298(9) -0.0057(7) -0.0051(8) -0.0088(8)
C44 0.0434(11) 0.0277(10) 0.0425(11) -0.0058(8) -0.0114(9) -0.0131(9)
C45 0.0361(11) 0.0365(11) 0.0374(11) 0.0069(8) -0.0143(9) -0.0191(9)
C46 0.0245(9) 0.0427(11) 0.0325(10) 0.0050(8) -0.0048(8) -0.0080(8)
C47 0.0251(9) 0.0291(9) 0.0284(9) -0.0026(7) -0.0029(7) -0.0044(7)
C48 0.0270(9) 0.0300(9) 0.0203(8) -0.0028(7) -0.0005(7) -0.0102(7)
C49 0.0336(10) 0.0336(10) 0.0185(8) -0.0002(7) -0.0013(7) -0.0078(8)
C50 0.0382(10) 0.0359(10) 0.0204(8) -0.0052(7) -0.0083(8) -0.0073(8)
C51 0.0333(10) 0.0285(9) 0.0253(9) -0.0042(7) -0.0074(7) -0.0096(8)
C52 0.0277(9) 0.0239(8) 0.0202(8) 0.0001(6) -0.0033(7) -0.0060(7)
C53 0.045(2) 0.059(3) 0.057(3) 0.012(3) -0.011(3) -0.021(2)
C54 0.045(3) 0.066(3) 0.045(3) -0.004(2) -0.015(2) -0.008(2)
C55 0.045(3) 0.081(4) 0.052(3) -0.004(3) -0.008(3) -0.010(3)
C56 0.044(3) 0.084(4) 0.048(3) 0.015(3) -0.020(2) -0.021(3)
C57 0.058(4) 0.082(4) 0.056(3) 0.017(3) -0.020(3) -0.014(3)
C58 0.065(3) 0.065(3) 0.065(4) 0.026(3) -0.019(3) -0.021(3)
C59 0.056(4) 0.048(3) 0.093(5) -0.013(3) 0.004(3) -0.008(3)
C53A 0.057(3) 0.072(3) 0.063(4) 0.011(3) -0.019(3) -0.029(2)
C54A 0.051(3) 0.069(3) 0.063(4) -0.011(3) -0.006(3) -0.014(3)
C55A 0.044(3) 0.075(3) 0.050(3) -0.002(3) -0.017(3) -0.011(3)
C56A 0.050(4) 0.075(4) 0.046(3) -0.007(3) -0.009(3) -0.018(3)
C57A 0.061(4) 0.075(4) 0.063(3) 0.011(3) -0.008(3) -0.013(3)
C58A 0.054(3) 0.068(4) 0.063(4) 0.025(3) -0.012(3) -0.017(3)
C59A 0.066(5) 0.061(5) 0.168(10) -0.014(6) -0.036(6) -0.013(4)

loop_
_atom_type_symbol
_atom_type_description
_atom_type_scat_dispersion_real
_atom_type_scat_dispersion_imag
_atom_type_scat_source
C C 0.0033 0.0016 'International Tables Vol C Tables 4.2.6.8 and 6.1.1.4'
H H 0.0000 0.0000 'International Tables Vol C Tables 4.2.6.8 and 6.1.1.4'
Cl Cl 0.1484 0.1585 'International Tables Vol C Tables 4.2.6.8 and 6.1.1.4'
N N 0.0061 0.0033 'International Tables Vol C Tables 4.2.6.8 and 6.1.1.4'
O O 0.0106 0.0060 'International Tables Vol C Tables 4.2.6.8 and 6.1.1.4'
P P 0.1023 0.0942 'International Tables Vol C Tables 4.2.6.8 and 6.1.1.4'
Ti Ti 0.2776 0.4457 'International Tables Vol C Tables 4.2.6.8 and 6.1.1.4'

loop_
_geom_angle_atom_site_label_1
_geom_angle_atom_site_label_2
_geom_angle_atom_site_label_3
_geom_angle
Cl1 Ti1 P1 80.337(16)
Cl1 Ti1 C1 137.02(4)
O1 Ti1 Cl1 108.12(4)
O1 Ti1 P1 89.05(4)
O1 Ti1 N1 93.32(5)
O1 Ti1 C1 34.02(5)
O1 Ti1 C15 79.50(5)
O2 Ti1 Cl1 101.43(4)
O2 Ti1 P1 99.59(4)
O2 Ti1 O1 150.22(5)
O2 Ti1 N1 85.56(5)
O2 Ti1 C1 117.24(5)
O2 Ti1 C15 76.97(5)
N1 Ti1 Cl1 84.97(4)
N1 Ti1 P1 165.12(4)
N1 Ti1 C1 80.31(5)
C1 Ti1 P1 109.06(4)
C15 Ti1 Cl1 149.17(4)
C15 Ti1 P1 69.79(4)
C15 Ti1 N1 125.09(5)
C15 Ti1 C1 63.67(5)
C31 P1 Ti1 104.80(5)
C31 P1 C36 107.16(7)
C31 P1 C42 104.11(7)
C36 P1 Ti1 113.96(5)
C36 P1 C42 105.33(8)
C42 P1 Ti1 120.40(5)
C1 O1 Ti1 93.34(9)
C16 O2 Ti1 124.71(10)
C48 N1 Ti1 123.60(11)
C52 N1 Ti1 118.81(11)
C52 N1 C48 117.46(14)
O1 C1 Ti1 52.64(7)
O1 C1 C2 123.80(14)
O1 C1 C6 115.64(14)
C2 C1 Ti1 142.77(12)
C6 C1 Ti1 74.06(9)
C6 C1 C2 120.40(14)
C1 C2 C7 120.67(14)
C3 C2 C1 116.44(15)
C3 C2 C7 122.87(15)
C2 C3 H3 117.9
C2 C3 C4 124.24(15)
C4 C3 H3 117.9
C3 C4 C11 121.83(15)
C5 C4 C3 117.58(15)
C5 C4 C11 120.59(15)
C4 C5 H5 119.5
C4 C5 C6 121.09(15)
C6 C5 H5 119.5
C1 C6 C15 115.79(13)
C5 C6 C1 119.29(14)
C5 C6 C15 124.92(14)
C2 C7 C8 109.17(14)
C9 C7 C2 110.54(15)
C9 C7 C8 110.03(16)
C9 C7 C10 107.77(16)
C10 C7 C2 111.47(15)
C10 C7 C8 107.81(16)
C7 C8 H8A 109.5
C7 C8 H8B 109.5
C7 C8 H8C 109.5
H8A C8 H8B 109.5
H8A C8 H8C 109.5
H8B C8 H8C 109.5
C7 C9 H9A 109.5
C7 C9 H9B 109.5
C7 C9 H9C 109.5
H9A C9 H9B 109.5
H9A C9 H9C 109.5
H9B C9 H9C 109.5
C7 C10 H10A 109.5
C7 C10 H10B 109.5
C7 C10 H10C 109.5
H10A C10 H10B 109.5
H10A C10 H10C 109.5
H10B C10 H10C 109.5
C4 C11 C13 108.44(15)
C12 C11 C4 110.14(14)
C12 C11 C13 109.00(16)
C12 C11 C14 107.93(15)
C14 C11 C4 113.10(15)
C14 C11 C13 108.16(16)
C11 C12 H12A 109.5
C11 C12 H12B 109.5
C11 C12 H12C 109.5
H12A C12 H12B 109.5
H12A C12 H12C 109.5
H12B C12 H12C 109.5
C11 C13 H13A 109.5
C11 C13 H13B 109.5
C11 C13 H13C 109.5
H13A C13 H13B 109.5
H13A C13 H13C 109.5
H13B C13 H13C 109.5
C11 C14 H14A 109.5
C11 C14 H14B 109.5
C11 C14 H14C 109.5
H14A C14 H14B 109.5
H14A C14 H14C 109.5
H14B C14 H14C 109.5
C6 C15 Ti1 79.03(9)
C6 C15 C30 115.21(13)
C21 C15 Ti1 107.57(10)
C21 C15 C6 114.77(13)
C21 C15 C30 115.70(13)
C30 C15 Ti1 119.34(10)
O2 C16 C17 123.49(15)
O2 C16 C21 115.10(14)
C21 C16 C17 121.40(14)
C16 C17 C22 121.65(15)
C18 C17 C16 115.99(16)
C18 C17 C22 122.34(15)
C17 C18 H18 118.0
C19 C18 C17 123.95(15)
C19 C18 H18 118.0
C18 C19 C26 121.40(15)
C20 C19 C18 117.88(15)
C20 C19 C26 120.71(16)
C19 C20 H20 119.7
C21 C20 C19 120.56(16)
C21 C20 H20 119.7
C16 C21 C15 114.07(13)
C20 C21 C15 125.94(15)
C20 C21 C16 119.99(15)
C17 C22 C23 109.97(15)
C17 C22 C24 109.38(15)
C17 C22 C25 112.71(15)
C24 C22 C23 109.86(17)
C25 C22 C23 107.32(16)
C25 C22 C24 107.54(16)
C22 C23 H23A 109.5
C22 C23 H23B 109.5
C22 C23 H23C 109.5
H23A C23 H23B 109.5
H23A C23 H23C 109.5
H23B C23 H23C 109.5
C22 C24 H24A 109.5
C22 C24 H24B 109.5
C22 C24 H24C 109.5
H24A C24 H24B 109.5
H24A C24 H24C 109.5
H24B C24 H24C 109.5
C22 C25 H25A 109.5
C22 C25 H25B 109.5
C22 C25 H25C 109.5
H25A C25 H25B 109.5
H25A C25 H25C 109.5
H25B C25 H25C 109.5
C19 C26 C28 111.01(18)
C19 C26 C29A 112.7(2)
C27 C26 C19 110.25(17)
C27 C26 C28 107.8(2)
C27 C26 C29 114.5(3)
C29 C26 C19 107.05(17)
C29 C26 C28 106.3(2)
C28A C26 C19 112.2(2)
C28A C26 C29A 103.4(3)
C28A C26 C27A 113.2(4)
C27A C26 C19 112.6(2)
C27A C26 C29A 101.9(3)
C26 C27 H27A 109.5
C26 C27 H27B 109.5
C26 C27 H27C 109.5
H27A C27 H27B 109.5
H27A C27 H27C 109.5
H27B C27 H27C 109.5
C26 C28 H28A 109.5
C26 C28 H28B 109.5
C26 C28 H28C 109.5
H28A C28 H28B 109.5
H28A C28 H28C 109.5
H28B C28 H28C 109.5
C26 C29 H29A 109.5
C26 C29 H29B 109.5
C26 C29 H29C 109.5
H29A C29 H29B 109.5
H29A C29 H29C 109.5
H29B C29 H29C 109.5
C26 C28A H28D 109.5
C26 C28A H28E 109.5
C26 C28A H28F 109.5
H28D C28A H28E 109.5
H28D C28A H28F 109.5
H28E C28A H28F 109.5
C26 C29A H29D 109.5
C26 C29A H29E 109.5
C26 C29A H29F 109.5
H29D C29A H29E 109.5
H29D C29A H29F 109.5
H29E C29A H29F 109.5
C26 C27A H27D 109.5
C26 C27A H27E 109.5
C26 C27A H27F 109.5
H27D C27A H27E 109.5
H27D C27A H27F 109.5
H27E C27A H27F 109.5
C31 C30 C15 117.06(14)
C35 C30 C15 124.15(14)
C35 C30 C31 118.75(15)
C30 C31 P1 111.14(12)
C32 C31 P1 127.61(13)
C32 C31 C30 121.11(15)
C31 C32 H32 120.2
C33 C32 C31 119.52(16)
C33 C32 H32 120.2
C32 C33 H33 120.0
C32 C33 C34 120.00(16)
C34 C33 H33 120.0
C33 C34 H34 119.6
C33 C34 C35 120.89(16)
C35 C34 H34 119.6
C30 C35 H35 120.1
C34 C35 C30 119.71(15)
C34 C35 H35 120.1
C37 C36 P1 122.63(13)
C41 C36 P1 118.28(13)
C41 C36 C37 119.06(16)
C36 C37 H37 119.9
C38 C37 C36 120.26(17)
C38 C37 H37 119.9
C37 C38 H38 119.8
C39 C38 C37 120.35(18)
C39 C38 H38 119.8
C38 C39 H39 120.2
C38 C39 C40 119.64(17)
C40 C39 H39 120.2
C39 C40 H40 119.7
C39 C40 C41 120.55(18)
C41 C40 H40 119.7
C36 C41 H41 119.9
C40 C41 C36 120.13(18)
C40 C41 H41 119.9
C43 C42 P1 122.90(13)
C47 C42 P1 117.66(13)
C47 C42 C43 119.43(16)
C42 C43 H43 120.0
C44 C43 C42 119.91(18)
C44 C43 H43 120.0
C43 C44 H44 119.9
C45 C44 C43 120.25(18)
C45 C44 H44 119.9
C44 C45 H45 120.0
C46 C45 C44 120.05(17)
C46 C45 H45 120.0
C45 C46 H46 120.0
C45 C46 C47 119.98(18)
C47 C46 H46 120.0
C42 C47 H47 119.8
C46 C47 C42 120.37(17)
C46 C47 H47 119.8
N1 C48 H48 118.5
N1 C48 C49 123.06(16)
C49 C48 H48 118.5
C48 C49 H49 120.7
C50 C49 C48 118.61(16)
C50 C49 H49 120.7
C49 C50 H50 120.6
C49 C50 C51 118.88(16)
C51 C50 H50 120.6
C50 C51 H51 120.4
C52 C51 C50 119.15(17)
C52 C51 H51 120.4
N1 C52 C51 122.82(15)
N1 C52 H52 118.6
C51 C52 H52 118.6
C54 C53 C59 121.4(6)
C58 C53 C54 118.6(6)
C58 C53 C59 119.9(6)
C53 C54 H54 120.4
C53 C54 C55 119.3(6)
C55 C54 H54 120.4
C54 C55 H55 119.1
C56 C55 C54 121.9(7)
C56 C55 H55 119.1
C55 C56 H56 119.9
C55 C56 C57 120.1(7)
C57 C56 H56 119.9
C56 C57 H57 121.0
C56 C57 C58 118.1(6)
C58 C57 H57 121.0
C53 C58 C57 122.0(6)
C53 C58 H58 119.0
C57 C58 H58 119.0
C53 C59 H59A 109.5
C53 C59 H59B 109.5
C53 C59 H59C 109.5
H59A C59 H59B 109.5
H59A C59 H59C 109.5
H59B C59 H59C 109.5
C54A C53A C58A 116.8(8)
C54A C53A C59A 123.0(8)
C58A C53A C59A 120.1(9)
C53A C54A H54A 117.3
C53A C54A C55A 125.4(10)
C55A C54A H54A 117.3
C54A C55A H55A 120.2
C56A C55A C54A 119.7(9)
C56A C55A H55A 120.2
C55A C56A H56A 122.1
C55A C56A C57A 115.9(8)
C57A C56A H56A 122.1
C56A C57A H57A 117.4
C56A C57A C58A 125.3(9)
C58A C57A H57A 117.4
C53A C58A C57A 116.3(8)
C53A C58A H58A 121.8
C57A C58A H58A 121.8
C53A C59A H59D 109.5
C53A C59A H59E 109.5
C53A C59A H59F 109.5
H59D C59A H59E 109.5
H59D C59A H59F 109.5
H59E C59A H59F 109.5

loop_
_geom_bond_atom_site_label_1
_geom_bond_atom_site_label_2
_geom_bond_distance
Ti1 Cl1 2.3785(5)
Ti1 P1 2.5605(5)
Ti1 O1 1.9290(12)
Ti1 O2 1.8966(11)
Ti1 N1 2.2586(14)
Ti1 C1 2.4226(16)
Ti1 C15 2.2454(15)
P1 C31 1.8036(16)
P1 C36 1.8180(17)
P1 C42 1.8262(16)
O1 C1 1.3576(19)
O2 C16 1.3565(18)
N1 C48 1.347(2)
N1 C52 1.340(2)
C1 C2 1.420(2)
C1 C6 1.419(2)
C2 C3 1.384(2)
C2 C7 1.536(2)
C3 H3 0.9500
C3 C4 1.411(2)
C4 C5 1.382(2)
C4 C11 1.536(2)
C5 H5 0.9500
C5 C6 1.402(2)
C6 C15 1.493(2)
C7 C8 1.538(3)
C7 C9 1.528(3)
C7 C10 1.534(3)
C8 H8A 0.9800
C8 H8B 0.9800
C8 H8C 0.9800
C9 H9A 0.9800
C9 H9B 0.9800
C9 H9C 0.9800
C10 H10A 0.9800
C10 H10B 0.9800
C10 H10C 0.9800
C11 C12 1.528(2)
C11 C13 1.539(3)
C11 C14 1.535(3)
C12 H12A 0.9800
C12 H12B 0.9800
C12 H12C 0.9800
C13 H13A 0.9800
C13 H13B 0.9800
C13 H13C 0.9800
C14 H14A 0.9800
C14 H14B 0.9800
C14 H14C 0.9800
C15 C21 1.490(2)
C15 C30 1.501(2)
C16 C17 1.406(2)
C16 C21 1.401(2)
C17 C18 1.404(2)
C17 C22 1.529(2)
C18 H18 0.9500
C18 C19 1.394(3)
C19 C20 1.394(2)
C19 C26 1.539(2)
C20 H20 0.9500
C20 C21 1.391(2)
C22 C23 1.538(3)
C22 C24 1.535(3)
C22 C25 1.533(2)
C23 H23A 0.9800
C23 H23B 0.9800
C23 H23C 0.9800
C24 H24A 0.9800
C24 H24B 0.9800
C24 H24C 0.9800
C25 H25A 0.9800
C25 H25B 0.9800
C25 H25C 0.9800
C26 C27 1.470(4)
C26 C28 1.585(3)
C26 C29 1.503(4)
C26 C28A 1.485(5)
C26 C29A 1.658(5)
C26 C27A 1.504(5)
C27 H27A 0.9800
C27 H27B 0.9800
C27 H27C 0.9800
C28 H28A 0.9800
C28 H28B 0.9800
C28 H28C 0.9800
C29 H29A 0.9800
C29 H29B 0.9800
C29 H29C 0.9800
C28A H28D 0.9800
C28A H28E 0.9800
C28A H28F 0.9800
C29A H29D 0.9800
C29A H29E 0.9800
C29A H29F 0.9800
C27A H27D 0.9800
C27A H27E 0.9800
C27A H27F 0.9800
C30 C31 1.400(2)
C30 C35 1.399(2)
C31 C32 1.392(2)
C32 H32 0.9500
C32 C33 1.382(2)
C33 H33 0.9500
C33 C34 1.388(3)
C34 H34 0.9500
C34 C35 1.390(2)
C35 H35 0.9500
C36 C37 1.392(2)
C36 C41 1.391(2)
C37 H37 0.9500
C37 C38 1.389(3)
C38 H38 0.9500
C38 C39 1.378(3)
C39 H39 0.9500
C39 C40 1.382(3)
C40 H40 0.9500
C40 C41 1.387(3)
C41 H41 0.9500
C42 C43 1.394(2)
C42 C47 1.392(2)
C43 H43 0.9500
C43 C44 1.389(3)
C44 H44 0.9500
C44 C45 1.386(3)
C45 H45 0.9500
C45 C46 1.383(3)
C46 H46 0.9500
C46 C47 1.388(3)
C47 H47 0.9500
C48 H48 0.9500
C48 C49 1.384(2)
C49 H49 0.9500
C49 C50 1.377(3)
C50 H50 0.9500
C50 C51 1.383(2)
C51 H51 0.9500
C51 C52 1.378(2)
C52 H52 0.9500
C53 C54 1.369(8)
C53 C58 1.355(7)
C53 C59 1.558(8)
C54 H54 0.9500
C54 C55 1.414(9)
C55 H55 0.9500
C55 C56 1.323(9)
C56 H56 0.9500
C56 C57 1.375(8)
C57 H57 0.9500
C57 C58 1.419(8)
C58 H58 0.9500
C59 H59A 0.9800
C59 H59B 0.9800
C59 H59C 0.9800
C53A C54A 1.341(10)
C53A C58A 1.396(9)
C53A C59A 1.511(10)
C54A H54A 0.9500
C54A C55A 1.380(10)
C55A H55A 0.9500
C55A C56A 1.332(9)
C56A H56A 0.9500
C56A C57A 1.384(9)
C57A H57A 0.9500
C57A C58A 1.398(9)
C58A H58A 0.9500
C59A H59D 0.9800
C59A H59E 0.9800
C59A H59F 0.9800
